data_4344208
loop_
_publ_author_name
'Christian, B.H.'
'Gillespie, R.J.'
'Sawyer, J.F.'

_publ_section_title
;
 Preparation, X-ray Crystal Structures, and Vibrational Spectra of Some
 Salts of the As3 S4(+) and As3 Se4(+) Cations
;
_journal_name_full 'Inorganic Chemistry'
_journal_page_first 3410
_journal_page_last 3420
_journal_volume 20
_journal_year 1981
_chemical_formula_sum 'As4 F6 S4'
_chemical_name_systematic 'As3 S4 As F6'
_space_group_IT_number 57
_symmetry_space_group_name_Hall '-P 2c 2ac'
_symmetry_space_group_name_H-M 'P c a m'
_cell_angle_alpha 90
_cell_angle_beta 90
_cell_angle_gamma 90
_cell_formula_units_Z 4
_cell_length_a 19.962
_cell_length_b 5.93
_cell_length_c 9.441
_cell_volume 1117.575
_citation_journal_id_ASTM INOCAJ
_cod_data_source_file Christian_INOCAJ_1981_23.cif
_cod_data_source_block As4F6S4
_cod_original_sg_symbol_Hall '-P 2c 2b (y,-x,z)'
_cod_database_code 4344208

loop_
_symmetry_equiv_pos_as_xyz
x,y,z
-x,-y,z+1/2
-x+1/2,y,-z
x+1/2,-y,-z+1/2
-x,-y,-z
x,y,-z-1/2
x-1/2,-y,z
-x-1/2,y,z-1/2

loop_
_atom_site_label
_atom_site_type_symbol
_atom_site_fract_x
_atom_site_fract_y
_atom_site_fract_z
_atom_site_occupancy
_atom_site_U_iso_or_equiv
F3 F-1 0.3833 0.2778 0.25 1 0.0
As2 As+3 0.00855 0.0519 0.25 1 0.0
F1 F-1 0.385 0.6285 0.1235 1 0.0
S1 S-2 0.0758 0.1473 0.0712 1 0.0
As1 As+5 0.33544 0.5154 0.25 1 0.0
As3 As+3 0.17287 0.0008 0.1197 1 0.0
S2 S-2 0.1377 -0.3255 0.25 1 0.0
S3 S-2 0.035 -0.3149 0.25 1 0.0
F4 F-1 0.2879 0.7517 0.25 1 0.0
F2 F-1 0.2875 0.4015 0.1235 1 0.0
